data_1516545
loop_
_publ_author_name
'Carr, Kevin J. T.'
'Davies, David L.'
'Macgregor, Stuart A.'
'Singh, Kuldip'
'Villa-Marcos, Barbara'

_publ_section_title
;
 Metal control of selectivity in acetate-assisted C--H bond activation: an
 experimental and computational study of heterocyclic, vinylic and
 phenylic C(sp2)--H bonds at Ir and Rh
;
_journal_issue 6
_journal_name_full 'Chemical Science'
_journal_page_first 2340
_journal_paper_doi 10.1039/c4sc00738g
_journal_volume 5
_journal_year 2014
_chemical_formula_moiety '(C23 H27 Cl N S Ir) (C H2 Cl2)'
_chemical_formula_sum 'C24 H29 Cl3 Ir N S'
_chemical_formula_weight 662.09
_chemical_name_systematic
; 
 ? 
;
_space_group_IT_number 14
_symmetry_cell_setting monoclinic
_symmetry_space_group_name_Hall '-P 2ybc'
_symmetry_space_group_name_H-M 'P 1 21/c 1'
_atom_sites_solution_hydrogens geom
_atom_sites_solution_primary direct
_atom_sites_solution_secondary difmap
_audit_creation_method SHELXL-97
_cell_angle_alpha 90.00
_cell_angle_beta 104.557(3)
_cell_angle_gamma 90.00
_cell_formula_units_Z 4
_cell_length_a 10.730(2)
_cell_length_b 14.462(3)
_cell_length_c 16.791(4)
_cell_measurement_reflns_used 1016
_cell_measurement_temperature 150(2)
_cell_measurement_theta_max 28.32
_cell_measurement_theta_min 2.51
_cell_volume 2521.9(9)
_computing_cell_refinement 'Bruker SMART'
_computing_data_collection 'Bruker SMART'
_computing_data_reduction 'Bruker SHELXTL'
_computing_molecular_graphics 'Bruker SHELXTL'
_computing_publication_material 'Bruker SHELXTL'
_computing_structure_refinement 'SHELXL-97 (Sheldrick, 1997)'
_computing_structure_solution 'SHELXS-97 (Sheldrick, 1990)'
_diffrn_ambient_temperature 150(2)
_diffrn_measured_fraction_theta_full 0.998
_diffrn_measured_fraction_theta_max 0.998
_diffrn_measurement_device_type 'Bruker Apex 2000 CCD area detector'
_diffrn_measurement_method 'phi and omega scans'
_diffrn_radiation_monochromator graphite
_diffrn_radiation_source 'fine-focus sealed tube'
_diffrn_radiation_type MoK\a
_diffrn_radiation_wavelength 0.71073
_diffrn_reflns_av_R_equivalents 0.1584
_diffrn_reflns_av_sigmaI/netI 0.0879
_diffrn_reflns_limit_h_max 13
_diffrn_reflns_limit_h_min -13
_diffrn_reflns_limit_k_max 18
_diffrn_reflns_limit_k_min -18
_diffrn_reflns_limit_l_max 21
_diffrn_reflns_limit_l_min -21
_diffrn_reflns_number 20722
_diffrn_reflns_theta_full 27.00
_diffrn_reflns_theta_max 27.00
_diffrn_reflns_theta_min 1.88
_exptl_absorpt_coefficient_mu 5.707
_exptl_absorpt_correction_T_max 0.928
_exptl_absorpt_correction_T_min 0.292
_exptl_absorpt_correction_type empirical
_exptl_absorpt_process_details
;
absorption correction based on 13901 reflections(SADABS);Rint 0.2008 before
correction and 0.0851 after.
;
_exptl_crystal_colour red
_exptl_crystal_density_diffrn 1.744
_exptl_crystal_density_method 'not measured'
_exptl_crystal_description plate
_exptl_crystal_F_000 1296
_exptl_crystal_size_max 0.40
_exptl_crystal_size_mid 0.34
_exptl_crystal_size_min 0.09
_refine_diff_density_max 2.805
_refine_diff_density_min -1.924
_refine_diff_density_rms 0.186
_refine_ls_extinction_method none
_refine_ls_goodness_of_fit_ref 0.993
_refine_ls_hydrogen_treatment constr
_refine_ls_matrix_type full
_refine_ls_number_parameters 278
_refine_ls_number_reflns 5498
_refine_ls_number_restraints 0
_refine_ls_restrained_S_all 0.993
_refine_ls_R_factor_all 0.0456
_refine_ls_R_factor_gt 0.0397
_refine_ls_shift/su_max 0.001
_refine_ls_shift/su_mean 0.000
_refine_ls_structure_factor_coef Fsqd
_refine_ls_weighting_details 'calc w=1/[\s^2^(Fo^2^)+(0.0434P)^2^+0.0000P] where P=(Fo^2^+2Fc^2^)/3'
_refine_ls_weighting_scheme calc
_refine_ls_wR_factor_gt 0.0971
_refine_ls_wR_factor_ref 0.0995
_reflns_number_gt 4688
_reflns_number_total 5498
_reflns_threshold_expression >2sigma(I)
_cod_data_source_file c4sc00738g1.cif
_cod_data_source_block 04158a
_cod_depositor_comments
;
The following automatic conversions were performed:

'_symmetry_cell_setting' value 'Monoclinic' changed to 'monoclinic'
according to
/usr/data/users/saulius/crontab/automatic-downloads/current/RSC/lib/dictionaries/cif_core.dic
dictionary named 'cif_core.dic' version 2.4.2 from 2011-04-26.

Automatic conversion script
Id: cif_fix_values 2281 2013-09-26 08:29:07Z andrius 
;
_cod_original_cell_volume 2521.8(9)
_cod_original_sg_symbol_H-M P2(1)/c
_cod_database_code 1516545

loop_
_symmetry_equiv_pos_as_xyz
'x, y, z'
'-x, y+1/2, -z+1/2'
'-x, -y, -z'
'x, -y-1/2, z-1/2'

loop_
_atom_site_label
_atom_site_type_symbol
_atom_site_fract_x
_atom_site_fract_y
_atom_site_fract_z
_atom_site_U_iso_or_equiv
_atom_site_adp_type
_atom_site_occupancy
_atom_site_symmetry_multiplicity
_atom_site_calc_flag
_atom_site_refinement_flags
Ir1 Ir 0.427536(16) 0.787837(11) 0.617935(9) 0.02087(9) Uani 1 1 d .
Cl1 Cl 0.50783(12) 0.67161(9) 0.71928(7) 0.0310(3) Uani 1 1 d .
N1 N 0.4225(3) 0.8789(3) 0.7154(2) 0.0223(8) Uani 1 1 d .
S1 S 0.77916(12) 0.95954(10) 0.72683(8) 0.0348(3) Uani 1 1 d .
C1 C 0.6053(4) 0.8451(3) 0.6437(3) 0.0250(10) Uani 1 1 d .
C2 C 0.7219(5) 0.8294(4) 0.6188(3) 0.0332(11) Uani 1 1 d .
H2 H 0.7292 0.7846 0.5788 0.040 Uiso 1 1 calc R
C3 C 0.8216(5) 0.8848(4) 0.6579(3) 0.0387(13) Uani 1 1 d .
H3 H 0.9050 0.8825 0.6482 0.046 Uiso 1 1 calc R
C4 C 0.6239(4) 0.9134(3) 0.7023(3) 0.0254(10) Uani 1 1 d .
C5 C 0.5248(5) 0.9292(3) 0.7419(3) 0.0266(10) Uani 1 1 d .
H5 H 0.5322 0.9733 0.7848 0.032 Uiso 1 1 calc R
C6 C 0.3190(4) 0.8860(3) 0.7543(3) 0.0235(9) Uani 1 1 d .
C7 C 0.2599(5) 0.8055(3) 0.7699(3) 0.0274(10) Uani 1 1 d .
H7 H 0.2870 0.7474 0.7538 0.033 Uiso 1 1 calc R
C8 C 0.1607(5) 0.8097(4) 0.8094(3) 0.0299(10) Uani 1 1 d .
C9 C 0.1233(5) 0.8955(4) 0.8332(3) 0.0324(11) Uani 1 1 d .
H9 H 0.0560 0.8985 0.8607 0.039 Uiso 1 1 calc R
C10 C 0.1816(5) 0.9757(4) 0.8178(3) 0.0307(11) Uani 1 1 d .
C11 C 0.2801(5) 0.9718(3) 0.7770(3) 0.0271(10) Uani 1 1 d .
H11 H 0.3200 1.0269 0.7650 0.033 Uiso 1 1 calc R
C12 C 0.0932(6) 0.7227(4) 0.8250(4) 0.0391(13) Uani 1 1 d .
H12A H 0.0172 0.7124 0.7794 0.059 Uiso 1 1 calc R
H12B H 0.0665 0.7292 0.8764 0.059 Uiso 1 1 calc R
H12C H 0.1519 0.6700 0.8294 0.059 Uiso 1 1 calc R
C13 C 0.1416(6) 1.0689(4) 0.8445(4) 0.0486(15) Uani 1 1 d .
H13A H 0.0474 1.0724 0.8317 0.073 Uiso 1 1 calc R
H13B H 0.1744 1.1182 0.8152 0.073 Uiso 1 1 calc R
H13C H 0.1771 1.0765 0.9039 0.073 Uiso 1 1 calc R
C14 C 0.3864(5) 0.8026(4) 0.4862(3) 0.0364(13) Uani 1 1 d .
C15 C 0.3862(6) 0.7074(4) 0.5069(3) 0.0405(15) Uani 1 1 d .
C16 C 0.2791(7) 0.6933(5) 0.5442(4) 0.0470(16) Uani 1 1 d .
C17 C 0.2194(5) 0.7775(5) 0.5481(3) 0.0450(16) Uani 1 1 d .
C18 C 0.2889(5) 0.8465(4) 0.5165(3) 0.0363(12) Uani 1 1 d .
C19 C 0.4699(8) 0.8473(8) 0.4394(4) 0.096(4) Uani 1 1 d .
H19A H 0.4295 0.8425 0.3803 0.144 Uiso 1 1 calc R
H19B H 0.5538 0.8163 0.4518 0.144 Uiso 1 1 calc R
H19C H 0.4818 0.9126 0.4550 0.144 Uiso 1 1 calc R
C20 C 0.4685(9) 0.6330(7) 0.4856(5) 0.109(4) Uani 1 1 d .
H20A H 0.4242 0.6049 0.4329 0.164 Uiso 1 1 calc R
H20B H 0.4847 0.5856 0.5287 0.164 Uiso 1 1 calc R
H20C H 0.5505 0.6595 0.4811 0.164 Uiso 1 1 calc R
C21 C 0.2380(12) 0.6012(7) 0.5709(5) 0.128(5) Uani 1 1 d .
H21A H 0.3125 0.5596 0.5851 0.192 Uiso 1 1 calc R
H21B H 0.1717 0.5741 0.5258 0.192 Uiso 1 1 calc R
H21C H 0.2031 0.6098 0.6190 0.192 Uiso 1 1 calc R
C22 C 0.0980(7) 0.7942(9) 0.5768(5) 0.114(5) Uani 1 1 d .
H22A H 0.0831 0.7415 0.6099 0.171 Uiso 1 1 calc R
H22B H 0.0245 0.8012 0.5289 0.171 Uiso 1 1 calc R
H22C H 0.1081 0.8506 0.6101 0.171 Uiso 1 1 calc R
C23 C 0.2503(11) 0.9472(5) 0.5056(5) 0.117(5) Uani 1 1 d .
H23A H 0.3264 0.9849 0.5060 0.175 Uiso 1 1 calc R
H23B H 0.2133 0.9665 0.5506 0.175 Uiso 1 1 calc R
H23C H 0.1864 0.9553 0.4530 0.175 Uiso 1 1 calc R
C24 C 0.7662(6) 0.7616(4) 0.8559(3) 0.0396(13) Uani 1 1 d .
H24A H 0.6719 0.7648 0.8326 0.048 Uiso 1 1 calc R
H24B H 0.8087 0.7755 0.8113 0.048 Uiso 1 1 calc R
Cl2 Cl 0.80832(15) 0.65010(10) 0.89327(10) 0.0490(4) Uani 1 1 d .
Cl3 Cl 0.81257(19) 0.84507(12) 0.93473(10) 0.0624(5) Uani 1 1 d .

loop_
_atom_site_aniso_label
_atom_site_aniso_U_11
_atom_site_aniso_U_22
_atom_site_aniso_U_33
_atom_site_aniso_U_23
_atom_site_aniso_U_13
_atom_site_aniso_U_12
Ir1 0.02668(13) 0.02058(13) 0.01484(12) -0.00062(6) 0.00427(7) 0.00037(6)
Cl1 0.0377(7) 0.0265(6) 0.0254(6) 0.0046(5) 0.0019(5) 0.0050(5)
N1 0.0250(19) 0.024(2) 0.0173(18) -0.0009(15) 0.0045(14) 0.0029(15)
S1 0.0323(7) 0.0375(8) 0.0340(7) -0.0007(5) 0.0071(5) -0.0085(5)
C1 0.022(2) 0.032(3) 0.019(2) 0.0037(18) 0.0030(17) 0.0004(18)
C2 0.038(3) 0.035(3) 0.028(3) 0.000(2) 0.011(2) 0.003(2)
C3 0.036(3) 0.044(3) 0.039(3) 0.004(2) 0.014(2) 0.002(2)
C4 0.027(2) 0.024(2) 0.022(2) 0.0000(18) 0.0023(18) -0.0053(18)
C5 0.030(3) 0.024(2) 0.025(2) -0.0019(19) 0.0042(19) -0.0002(18)
C6 0.026(2) 0.027(2) 0.016(2) -0.0026(17) 0.0041(17) 0.0017(18)
C7 0.031(3) 0.027(3) 0.021(2) -0.0016(18) 0.0008(19) -0.0007(19)
C8 0.034(3) 0.034(3) 0.021(2) 0.001(2) 0.006(2) 0.000(2)
C9 0.030(3) 0.048(3) 0.020(2) -0.005(2) 0.0070(19) 0.004(2)
C10 0.032(3) 0.038(3) 0.020(2) -0.005(2) 0.0033(18) 0.009(2)
C11 0.035(3) 0.024(2) 0.022(2) 0.0006(18) 0.0040(19) 0.0027(19)
C12 0.035(3) 0.049(4) 0.034(3) 0.001(2) 0.011(2) -0.010(2)
C13 0.058(4) 0.041(4) 0.052(4) -0.006(3) 0.022(3) 0.017(3)
C14 0.039(3) 0.057(4) 0.011(2) 0.000(2) 0.000(2) -0.012(2)
C15 0.045(3) 0.040(3) 0.025(3) -0.021(2) -0.012(2) 0.016(2)
C16 0.060(4) 0.047(4) 0.023(3) 0.011(2) -0.011(3) -0.018(3)
C17 0.028(3) 0.085(5) 0.016(3) -0.007(3) -0.004(2) 0.005(3)
C18 0.050(3) 0.028(3) 0.021(2) -0.005(2) -0.008(2) 0.007(2)
C19 0.079(6) 0.186(11) 0.021(3) 0.003(5) 0.009(3) -0.078(6)
C20 0.112(7) 0.117(8) 0.067(5) -0.066(5) -0.038(5) 0.075(6)
C21 0.201(11) 0.083(7) 0.056(5) 0.032(5) -0.050(6) -0.104(8)
C22 0.025(4) 0.284(17) 0.029(4) -0.023(5) -0.002(3) 0.023(5)
C23 0.187(10) 0.046(5) 0.067(5) -0.015(4) -0.064(6) 0.055(6)
C24 0.052(4) 0.033(3) 0.029(3) 0.003(2) 0.002(2) 0.000(2)
Cl2 0.0537(9) 0.0403(8) 0.0487(8) 0.0110(7) 0.0052(6) -0.0066(6)
Cl3 0.0919(13) 0.0547(11) 0.0430(9) -0.0137(7) 0.0217(9) -0.0114(9)

loop_
_atom_type_symbol
_atom_type_description
_atom_type_scat_dispersion_real
_atom_type_scat_dispersion_imag
_atom_type_scat_source
C C 0.0033 0.0016 'International Tables Vol C Tables 4.2.6.8 and 6.1.1.4'
H H 0.0000 0.0000 'International Tables Vol C Tables 4.2.6.8 and 6.1.1.4'
N N 0.0061 0.0033 'International Tables Vol C Tables 4.2.6.8 and 6.1.1.4'
S S 0.1246 0.1234 'International Tables Vol C Tables 4.2.6.8 and 6.1.1.4'
Cl Cl 0.1484 0.1585 'International Tables Vol C Tables 4.2.6.8 and 6.1.1.4'
Ir Ir -1.4442 7.9887 'International Tables Vol C Tables 4.2.6.8 and 6.1.1.4'

loop_
_geom_angle_atom_site_label_1
_geom_angle_atom_site_label_2
_geom_angle_atom_site_label_3
_geom_angle
C1 Ir1 N1 77.64(16)
C1 Ir1 C18 116.0(2)
N1 Ir1 C18 102.84(17)
C1 Ir1 C15 112.6(2)
N1 Ir1 C15 166.11(18)
C18 Ir1 C15 64.7(2)
C1 Ir1 C14 96.76(19)
N1 Ir1 C14 134.04(19)
C18 Ir1 C14 38.7(2)
C15 Ir1 C14 38.6(2)
C1 Ir1 C16 151.0(2)
N1 Ir1 C16 131.3(2)
C18 Ir1 C16 62.7(2)
C15 Ir1 C16 38.8(3)
C14 Ir1 C16 63.6(2)
C1 Ir1 C17 153.7(2)
N1 Ir1 C17 103.29(18)
C18 Ir1 C17 37.8(2)
C15 Ir1 C17 63.3(2)
C14 Ir1 C17 63.3(2)
C16 Ir1 C17 36.0(2)
C1 Ir1 Cl1 89.07(13)
N1 Ir1 Cl1 87.81(11)
C18 Ir1 Cl1 154.20(16)
C15 Ir1 Cl1 101.30(16)
C14 Ir1 Cl1 138.07(17)
C16 Ir1 Cl1 92.51(16)
C17 Ir1 Cl1 117.18(18)
C5 N1 C6 119.5(4)
C5 N1 Ir1 115.5(3)
C6 N1 Ir1 125.0(3)
C3 S1 C4 90.0(3)
C4 C1 C2 110.0(4)
C4 C1 Ir1 114.0(3)
C2 C1 Ir1 135.9(4)
C3 C2 C1 113.7(5)
C3 C2 H2 123.1
C1 C2 H2 123.1
C2 C3 S1 112.5(4)
C2 C3 H3 123.7
S1 C3 H3 123.7
C1 C4 C5 117.6(4)
C1 C4 S1 113.7(3)
C5 C4 S1 128.1(4)
N1 C5 C4 115.0(4)
N1 C5 H5 122.5
C4 C5 H5 122.5
C7 C6 C11 120.9(4)
C7 C6 N1 118.3(4)
C11 C6 N1 120.7(4)
C6 C7 C8 119.8(5)
C6 C7 H7 120.1
C8 C7 H7 120.1
C7 C8 C9 119.2(5)
C7 C8 C12 120.4(5)
C9 C8 C12 120.4(5)
C10 C9 C8 121.4(4)
C10 C9 H9 119.3
C8 C9 H9 119.3
C9 C10 C11 119.6(4)
C9 C10 C13 121.3(5)
C11 C10 C13 119.1(5)
C6 C11 C10 119.1(4)
C6 C11 H11 120.4
C10 C11 H11 120.4
C8 C12 H12A 109.5
C8 C12 H12B 109.5
H12A C12 H12B 109.5
C8 C12 H12C 109.5
H12A C12 H12C 109.5
H12B C12 H12C 109.5
C10 C13 H13A 109.5
C10 C13 H13B 109.5
H13A C13 H13B 109.5
C10 C13 H13C 109.5
H13A C13 H13C 109.5
H13B C13 H13C 109.5
C15 C14 C18 107.4(5)
C15 C14 C19 126.2(7)
C18 C14 C19 126.4(7)
C15 C14 Ir1 70.4(3)
C18 C14 Ir1 69.9(3)
C19 C14 Ir1 126.4(4)
C14 C15 C16 106.9(5)
C14 C15 C20 127.1(7)
C16 C15 C20 125.6(7)
C14 C15 Ir1 71.0(3)
C16 C15 Ir1 73.5(3)
C20 C15 Ir1 126.4(4)
C17 C16 C15 108.8(5)
C17 C16 C21 126.2(8)
C15 C16 C21 125.0(8)
C17 C16 Ir1 73.0(4)
C15 C16 Ir1 67.7(3)
C21 C16 Ir1 126.9(4)
C16 C17 C18 107.8(5)
C16 C17 C22 126.7(7)
C18 C17 C22 125.4(7)
C16 C17 Ir1 70.9(3)
C18 C17 Ir1 66.7(3)
C22 C17 Ir1 129.9(4)
C14 C18 C17 108.8(5)
C14 C18 C23 126.1(7)
C17 C18 C23 124.5(7)
C14 C18 Ir1 71.4(3)
C17 C18 Ir1 75.5(3)
C23 C18 Ir1 126.4(4)
C14 C19 H19A 109.5
C14 C19 H19B 109.5
H19A C19 H19B 109.5
C14 C19 H19C 109.5
H19A C19 H19C 109.5
H19B C19 H19C 109.5
C15 C20 H20A 109.5
C15 C20 H20B 109.5
H20A C20 H20B 109.5
C15 C20 H20C 109.5
H20A C20 H20C 109.5
H20B C20 H20C 109.5
C16 C21 H21A 109.5
C16 C21 H21B 109.5
H21A C21 H21B 109.5
C16 C21 H21C 109.5
H21A C21 H21C 109.5
H21B C21 H21C 109.5
C17 C22 H22A 109.5
C17 C22 H22B 109.5
H22A C22 H22B 109.5
C17 C22 H22C 109.5
H22A C22 H22C 109.5
H22B C22 H22C 109.5
C18 C23 H23A 109.5
C18 C23 H23B 109.5
H23A C23 H23B 109.5
C18 C23 H23C 109.5
H23A C23 H23C 109.5
H23B C23 H23C 109.5
Cl2 C24 Cl3 111.3(3)
Cl2 C24 H24A 109.4
Cl3 C24 H24A 109.4
Cl2 C24 H24B 109.4
Cl3 C24 H24B 109.4
H24A C24 H24B 108.0

loop_
_geom_bond_atom_site_label_1
_geom_bond_atom_site_label_2
_geom_bond_distance
Ir1 C1 2.024(4)
Ir1 N1 2.113(4)
Ir1 C18 2.135(5)
Ir1 C15 2.147(5)
Ir1 C14 2.154(5)
Ir1 C16 2.224(6)
Ir1 C17 2.251(6)
Ir1 Cl1 2.3930(12)
N1 C5 1.298(6)
N1 C6 1.425(5)
S1 C3 1.726(6)
S1 C4 1.744(5)
C1 C4 1.374(7)
C1 C2 1.433(7)
C2 C3 1.365(8)
C2 H2 0.9500
C3 H3 0.9500
C4 C5 1.408(6)
C5 H5 0.9500
C6 C7 1.383(7)
C6 C11 1.393(6)
C7 C8 1.388(7)
C7 H7 0.9500
C8 C9 1.393(7)
C8 C12 1.507(7)
C9 C10 1.373(8)
C9 H9 0.9500
C10 C11 1.398(7)
C10 C13 1.517(7)
C11 H11 0.9500
C12 H12A 0.9800
C12 H12B 0.9800
C12 H12C 0.9800
C13 H13A 0.9800
C13 H13B 0.9800
C13 H13C 0.9800
C14 C15 1.420(7)
C14 C18 1.422(8)
C14 C19 1.481(8)
C15 C16 1.454(9)
C15 C20 1.492(8)
C16 C17 1.385(9)
C16 C21 1.507(9)
C17 C18 1.424(9)
C17 C22 1.517(9)
C18 C23 1.513(8)
C19 H19A 0.9800
C19 H19B 0.9800
C19 H19C 0.9800
C20 H20A 0.9800
C20 H20B 0.9800
C20 H20C 0.9800
C21 H21A 0.9800
C21 H21B 0.9800
C21 H21C 0.9800
C22 H22A 0.9800
C22 H22B 0.9800
C22 H22C 0.9800
C23 H23A 0.9800
C23 H23B 0.9800
C23 H23C 0.9800
C24 Cl2 1.748(6)
C24 Cl3 1.767(6)
C24 H24A 0.9900
C24 H24B 0.9900

loop_
_geom_torsion_atom_site_label_1
_geom_torsion_atom_site_label_2
_geom_torsion_atom_site_label_3
_geom_torsion_atom_site_label_4
_geom_torsion
C1 Ir1 N1 C5 3.3(3)
C18 Ir1 N1 C5 -111.0(4)
C15 Ir1 N1 C5 -135.8(8)
C14 Ir1 N1 C5 -84.2(4)
C16 Ir1 N1 C5 -175.8(3)
C17 Ir1 N1 C5 -149.8(4)
Cl1 Ir1 N1 C5 92.8(3)
C1 Ir1 N1 C6 -174.6(4)
C18 Ir1 N1 C6 71.2(4)
C15 Ir1 N1 C6 46.4(10)
C14 Ir1 N1 C6 98.0(4)
C16 Ir1 N1 C6 6.4(5)
C17 Ir1 N1 C6 32.4(4)
Cl1 Ir1 N1 C6 -85.1(3)
N1 Ir1 C1 C4 -4.6(3)
C18 Ir1 C1 C4 93.8(4)
C15 Ir1 C1 C4 165.6(3)
C14 Ir1 C1 C4 129.1(4)
C16 Ir1 C1 C4 173.9(4)
C17 Ir1 C1 C4 90.4(5)
Cl1 Ir1 C1 C4 -92.6(3)
N1 Ir1 C1 C2 171.6(5)
C18 Ir1 C1 C2 -90.0(5)
C15 Ir1 C1 C2 -18.2(6)
C14 Ir1 C1 C2 -54.7(5)
C16 Ir1 C1 C2 -9.9(8)
C17 Ir1 C1 C2 -93.4(7)
Cl1 Ir1 C1 C2 83.7(5)
C4 C1 C2 C3 -0.2(6)
Ir1 C1 C2 C3 -176.6(4)
C1 C2 C3 S1 -0.3(6)
C4 S1 C3 C2 0.5(5)
C2 C1 C4 C5 -171.5(4)
Ir1 C1 C4 C5 5.7(6)
C2 C1 C4 S1 0.6(5)
Ir1 C1 C4 S1 177.8(2)
C3 S1 C4 C1 -0.6(4)
C3 S1 C4 C5 170.5(5)
C6 N1 C5 C4 176.7(4)
Ir1 N1 C5 C4 -1.2(5)
C1 C4 C5 N1 -2.9(7)
S1 C4 C5 N1 -173.8(4)
C5 N1 C6 C7 -137.2(5)
Ir1 N1 C6 C7 40.6(5)
C5 N1 C6 C11 41.8(6)
Ir1 N1 C6 C11 -140.4(4)
C11 C6 C7 C8 -0.4(7)
N1 C6 C7 C8 178.5(4)
C6 C7 C8 C9 -0.6(7)
C6 C7 C8 C12 178.5(5)
C7 C8 C9 C10 0.6(8)
C12 C8 C9 C10 -178.5(5)
C8 C9 C10 C11 0.4(7)
C8 C9 C10 C13 -179.4(5)
C7 C6 C11 C10 1.4(7)
N1 C6 C11 C10 -177.6(4)
C9 C10 C11 C6 -1.3(7)
C13 C10 C11 C6 178.5(5)
C1 Ir1 C14 C15 118.2(4)
N1 Ir1 C14 C15 -162.4(3)
C18 Ir1 C14 C15 -117.8(5)
C16 Ir1 C14 C15 -39.3(4)
C17 Ir1 C14 C15 -79.8(4)
Cl1 Ir1 C14 C15 22.1(4)
C1 Ir1 C14 C18 -123.9(3)
N1 Ir1 C14 C18 -44.6(4)
C15 Ir1 C14 C18 117.8(5)
C16 Ir1 C14 C18 78.5(4)
C17 Ir1 C14 C18 38.1(3)
Cl1 Ir1 C14 C18 139.9(3)
C1 Ir1 C14 C19 -2.9(8)
N1 Ir1 C14 C19 76.4(8)
C18 Ir1 C14 C19 121.0(9)
C15 Ir1 C14 C19 -121.2(9)
C16 Ir1 C14 C19 -160.5(8)
C17 Ir1 C14 C19 159.1(8)
Cl1 Ir1 C14 C19 -99.1(7)
C18 C14 C15 C16 4.7(6)
C19 C14 C15 C16 -173.5(5)
Ir1 C14 C15 C16 65.2(4)
C18 C14 C15 C20 177.7(6)
C19 C14 C15 C20 -0.5(9)
Ir1 C14 C15 C20 -121.8(6)
C18 C14 C15 Ir1 -60.5(3)
C19 C14 C15 Ir1 121.3(6)
C1 Ir1 C15 C14 -71.4(4)
N1 Ir1 C15 C14 64.7(10)
C18 Ir1 C15 C14 37.7(3)
C16 Ir1 C15 C14 115.0(5)
C17 Ir1 C15 C14 79.9(4)
Cl1 Ir1 C15 C14 -165.2(3)
C1 Ir1 C15 C16 173.6(3)
N1 Ir1 C15 C16 -50.4(10)
C18 Ir1 C15 C16 -77.3(4)
C14 Ir1 C15 C16 -115.0(5)
C17 Ir1 C15 C16 -35.1(3)
Cl1 Ir1 C15 C16 79.8(3)
C1 Ir1 C15 C20 51.2(8)
N1 Ir1 C15 C20 -172.7(8)
C18 Ir1 C15 C20 160.4(9)
C14 Ir1 C15 C20 122.6(9)
C16 Ir1 C15 C20 -122.3(9)
C17 Ir1 C15 C20 -157.4(9)
Cl1 Ir1 C15 C20 -42.5(8)
C14 C15 C16 C17 -1.7(6)
C20 C15 C16 C17 -174.9(6)
Ir1 C15 C16 C17 61.8(4)
C14 C15 C16 C21 176.1(6)
C20 C15 C16 C21 3.0(9)
Ir1 C15 C16 C21 -120.3(6)
C14 C15 C16 Ir1 -63.6(3)
C20 C15 C16 Ir1 123.3(6)
C1 Ir1 C16 C17 -131.6(5)
N1 Ir1 C16 C17 46.5(4)
C18 Ir1 C16 C17 -36.6(3)
C15 Ir1 C16 C17 -119.2(5)
C14 Ir1 C16 C17 -80.2(4)
Cl1 Ir1 C16 C17 135.8(3)
C1 Ir1 C16 C15 -12.4(6)
N1 Ir1 C16 C15 165.7(3)
C18 Ir1 C16 C15 82.7(4)
C14 Ir1 C16 C15 39.1(3)
C17 Ir1 C16 C15 119.2(5)
Cl1 Ir1 C16 C15 -105.0(3)
C1 Ir1 C16 C21 105.5(9)
N1 Ir1 C16 C21 -76.4(9)
C18 Ir1 C16 C21 -159.5(9)
C15 Ir1 C16 C21 117.9(10)
C14 Ir1 C16 C21 156.9(10)
C17 Ir1 C16 C21 -122.9(10)
Cl1 Ir1 C16 C21 12.9(9)
C15 C16 C17 C18 -2.0(6)
C21 C16 C17 C18 -179.8(6)
Ir1 C16 C17 C18 56.5(4)
C15 C16 C17 C22 175.4(6)
C21 C16 C17 C22 -2.5(10)
Ir1 C16 C17 C22 -126.1(6)
C15 C16 C17 Ir1 -58.5(4)
C21 C16 C17 Ir1 123.7(6)
C1 Ir1 C17 C16 125.1(5)
N1 Ir1 C17 C16 -146.0(3)
C18 Ir1 C17 C16 120.1(5)
C15 Ir1 C17 C16 37.8(4)
C14 Ir1 C17 C16 81.1(4)
Cl1 Ir1 C17 C16 -51.5(4)
C1 Ir1 C17 C18 5.0(6)
N1 Ir1 C17 C18 93.9(3)
C15 Ir1 C17 C18 -82.4(4)
C14 Ir1 C17 C18 -39.0(3)
C16 Ir1 C17 C18 -120.1(5)
Cl1 Ir1 C17 C18 -171.7(3)
C1 Ir1 C17 C22 -112.5(8)
N1 Ir1 C17 C22 -23.6(8)
C18 Ir1 C17 C22 -117.5(9)
C15 Ir1 C17 C22 160.2(9)
C14 Ir1 C17 C22 -156.5(9)
C16 Ir1 C17 C22 122.4(10)
Cl1 Ir1 C17 C22 70.9(8)
C15 C14 C18 C17 -6.1(6)
C19 C14 C18 C17 172.1(5)
Ir1 C14 C18 C17 -66.9(4)
C15 C14 C18 C23 -177.2(6)
C19 C14 C18 C23 1.0(9)
Ir1 C14 C18 C23 122.0(6)
C15 C14 C18 Ir1 60.8(3)
C19 C14 C18 Ir1 -121.0(6)
C16 C17 C18 C14 5.0(6)
C22 C17 C18 C14 -172.4(6)
Ir1 C17 C18 C14 64.1(3)
C16 C17 C18 C23 176.4(6)
C22 C17 C18 C23 -1.0(9)
Ir1 C17 C18 C23 -124.5(6)
C16 C17 C18 Ir1 -59.1(4)
C22 C17 C18 Ir1 123.5(6)
C1 Ir1 C18 C14 66.5(4)
N1 Ir1 C18 C14 148.8(3)
C15 Ir1 C18 C14 -37.6(3)
C16 Ir1 C18 C14 -81.0(4)
C17 Ir1 C18 C14 -116.0(5)
Cl1 Ir1 C18 C14 -98.8(4)
C1 Ir1 C18 C17 -177.6(3)
N1 Ir1 C18 C17 -95.2(3)
C15 Ir1 C18 C17 78.4(4)
C14 Ir1 C18 C17 116.0(5)
C16 Ir1 C18 C17 34.9(3)
Cl1 Ir1 C18 C17 17.2(6)
C1 Ir1 C18 C23 -55.2(8)
N1 Ir1 C18 C23 27.2(8)
C15 Ir1 C18 C23 -159.2(9)
C14 Ir1 C18 C23 -121.6(9)
C16 Ir1 C18 C23 157.3(9)
C17 Ir1 C18 C23 122.4(9)
Cl1 Ir1 C18 C23 139.6(7)
